data_7024165
loop_
_publ_author_name
'Hild, Fr\'ed\'eric'
'Haquette, Pierre'
'Brelot, Lydia'
'Dagorne, Samuel'

_publ_section_title
;
 Synthesis and structural characterization of well-defined anionic
 aluminum alkoxide complexes supported by NON-type diamido ether
 tridentate ligands and their use for the controlled ROP of lactide.
;
_journal_issue 2
_journal_name_full 'Dalton transactions (Cambridge, England : 2003)'
_journal_page_first 533
_journal_page_last 540
_journal_paper_doi 10.1039/b911802k
_journal_volume 39
_journal_year 2010
_chemical_formula_moiety 'C28 H40 Al Li N2 O2, C H2 Cl2'
_chemical_formula_sum 'C29 H42 Al Cl2 Li N2 O2'
_chemical_formula_weight 555.47
_chemical_name_systematic
;
?
;
_space_group_IT_number 2
_symmetry_cell_setting triclinic
_symmetry_space_group_name_Hall '-P 1'
_symmetry_space_group_name_H-M 'P -1'
_atom_sites_solution_hydrogens geom
_atom_sites_solution_primary direct
_atom_sites_solution_secondary difmap
_audit_creation_method SHELXL-97
_cell_angle_alpha 107.8950(9)
_cell_angle_beta 106.3370(9)
_cell_angle_gamma 91.0310(9)
_cell_formula_units_Z 2
_cell_length_a 9.4620(2)
_cell_length_b 12.1940(3)
_cell_length_c 14.0420(3)
_cell_measurement_reflns_used 11473
_cell_measurement_temperature 173(2)
_cell_measurement_theta_max 30.034
_cell_measurement_theta_min 1.018
_cell_volume 1469.82(6)
_computing_cell_refinement 'Denzo (Nonius B.V., 1998)'
_computing_data_collection 'Collect (Nonius B.V., 1998)'
_computing_data_reduction 'Denzo (Nonius B.V., 1998)'
_computing_molecular_graphics 'PLATON 98 (Spek, 1998)'
_computing_publication_material 'SHELXL-97 (Sheldrick, 1997)'
_computing_structure_refinement 'SHELXL-97 (Sheldrick, 1997)'
_computing_structure_solution 'SHELXS-97 (Sheldrick, 1997)'
_diffrn_ambient_temperature 173(2)
_diffrn_measured_fraction_theta_full 0.998
_diffrn_measured_fraction_theta_max 0.998
_diffrn_measurement_device_type KappaCCD
_diffrn_measurement_method '\p scans'
_diffrn_radiation_monochromator graphite
_diffrn_radiation_source 'fine-focus sealed tube'
_diffrn_radiation_type MoK\a
_diffrn_radiation_wavelength 0.71073
_diffrn_reflns_av_R_equivalents 0.0599
_diffrn_reflns_av_sigmaI/netI 0.0657
_diffrn_reflns_limit_h_max 13
_diffrn_reflns_limit_h_min -12
_diffrn_reflns_limit_k_max 17
_diffrn_reflns_limit_k_min -17
_diffrn_reflns_limit_l_max 18
_diffrn_reflns_limit_l_min -19
_diffrn_reflns_number 19301
_diffrn_reflns_theta_full 30.02
_diffrn_reflns_theta_max 30.02
_diffrn_reflns_theta_min 1.60
_exptl_absorpt_coefficient_mu 0.279
_exptl_absorpt_correction_type none
_exptl_crystal_colour colorless
_exptl_crystal_density_diffrn 1.255
_exptl_crystal_density_method 'not measured'
_exptl_crystal_description prism
_exptl_crystal_F_000 592
_exptl_crystal_size_max 0.10
_exptl_crystal_size_mid 0.10
_exptl_crystal_size_min 0.10
_refine_diff_density_max 0.593
_refine_diff_density_min -0.686
_refine_diff_density_rms 0.091
_refine_ls_extinction_method none
_refine_ls_goodness_of_fit_ref 0.980
_refine_ls_hydrogen_treatment mixed
_refine_ls_matrix_type full
_refine_ls_number_parameters 342
_refine_ls_number_reflns 8573
_refine_ls_number_restraints 0
_refine_ls_restrained_S_all 0.980
_refine_ls_R_factor_all 0.0833
_refine_ls_R_factor_gt 0.0538
_refine_ls_shift/su_max 0.000
_refine_ls_shift/su_mean 0.000
_refine_ls_structure_factor_coef Fsqd
_refine_ls_weighting_details 'calc w=1/[\s^2^(Fo^2^)+(0.0800P)^2^+0.6000P] where P=(Fo^2^+2Fc^2^)/3'
_refine_ls_weighting_scheme calc
_refine_ls_wR_factor_gt 0.1372
_refine_ls_wR_factor_ref 0.1600
_reflns_number_gt 6143
_reflns_number_total 8573
_reflns_threshold_expression >2sigma(I)
_cod_data_source_file b911802k.txt
_cod_data_source_block 2b
_cod_original_sg_symbol_H-M P-1
_cod_database_code 7024165

loop_
_symmetry_equiv_pos_as_xyz
'x, y, z'
'-x, -y, -z'

loop_
_atom_site_label
_atom_site_type_symbol
_atom_site_fract_x
_atom_site_fract_y
_atom_site_fract_z
_atom_site_U_iso_or_equiv
_atom_site_adp_type
_atom_site_occupancy
_atom_site_symmetry_multiplicity
_atom_site_calc_flag
Cl1 Cl 0.05222(9) 0.47089(6) 0.23162(5) 0.0677(2) Uani 1 1 d
Cl2 Cl 0.07916(12) 0.59694(7) 0.44902(7) 0.0967(3) Uani 1 1 d
Al Al 0.55474(5) 0.18825(4) 0.18332(4) 0.02044(12) Uani 1 1 d
O2 O 0.68866(16) 0.17049(10) -0.07927(10) 0.0344(3) Uani 1 1 d
O1 O 0.28046(13) 0.09136(9) 0.05803(9) 0.0223(2) Uani 1 1 d
N1 N 0.44501(15) 0.30274(11) 0.14746(11) 0.0220(3) Uani 1 1 d
N2 N 0.46123(15) 0.09612(11) 0.24148(11) 0.0211(3) Uani 1 1 d
C26 C 0.7778(2) 0.30453(17) -0.14657(17) 0.0386(4) Uani 1 1 d
H26A H 0.6962 0.3495 -0.1687 0.046 Uiso 1 1 calc
H26B H 0.8542 0.3112 -0.1810 0.046 Uiso 1 1 calc
C25 C 0.7213(3) 0.17923(17) -0.17141(16) 0.0433(5) Uani 1 1 d
H25A H 0.6308 0.1558 -0.2326 0.052 Uiso 1 1 calc
H25B H 0.7974 0.1282 -0.1878 0.052 Uiso 1 1 calc
C27 C 0.8433(2) 0.34485(16) -0.02834(16) 0.0374(4) Uani 1 1 d
H27A H 0.8469 0.4300 0.0022 0.045 Uiso 1 1 calc
H27B H 0.9442 0.3219 -0.0069 0.045 Uiso 1 1 calc
C22 C 0.8151(2) 0.05917(19) 0.50165(17) 0.0406(5) Uani 1 1 d
H22A H 0.8601 0.0312 0.5613 0.049 Uiso 1 1 calc
H22B H 0.8939 0.1060 0.4927 0.049 Uiso 1 1 calc
C9 C 0.01518(19) 0.15863(15) 0.21152(16) 0.0316(4) Uani 1 1 d
H9 H -0.0840 0.1760 0.2043 0.038 Uiso 1 1 calc
C17 C 0.4877(3) 0.56156(16) 0.39344(17) 0.0455(6) Uani 1 1 d
H17A H 0.4050 0.6006 0.3623 0.055 Uiso 1 1 calc
H17B H 0.4843 0.5664 0.4644 0.055 Uiso 1 1 calc
C18 C 0.4690(2) 0.43424(15) 0.32539(15) 0.0350(4) Uani 1 1 d
H18A H 0.5495 0.3942 0.3578 0.042 Uiso 1 1 calc
H18B H 0.3733 0.3957 0.3209 0.042 Uiso 1 1 calc
C16 C 0.6338(3) 0.62279(18) 0.40196(16) 0.0486(6) Uani 1 1 d
H16A H 0.7166 0.5871 0.4376 0.058 Uiso 1 1 calc
H16B H 0.6425 0.7053 0.4450 0.058 Uiso 1 1 calc
C13 C 0.47330(19) 0.42555(13) 0.21563(13) 0.0236(3) Uani 1 1 d
H13 H 0.3905 0.4665 0.1854 0.028 Uiso 1 1 calc
C19 C 0.54810(18) 0.06682(13) 0.33410(13) 0.0226(3) Uani 1 1 d
H19 H 0.4789 0.0183 0.3513 0.027 Uiso 1 1 calc
C10 C 0.1034(2) 0.15083(15) 0.30491(15) 0.0308(4) Uani 1 1 d
H10 H 0.0630 0.1606 0.3613 0.037 Uiso 1 1 calc
C1 C 0.34360(18) 0.27888(13) 0.04914(13) 0.0227(3) Uani 1 1 d
C7 C 0.21877(18) 0.11918(13) 0.14197(13) 0.0211(3) Uani 1 1 d
C20 C 0.6158(2) 0.17208(14) 0.43267(13) 0.0282(4) Uani 1 1 d
H20A H 0.6866 0.2214 0.4188 0.034 Uiso 1 1 calc
H20B H 0.5363 0.2188 0.4497 0.034 Uiso 1 1 calc
C6 C 0.26043(18) 0.16895(13) -0.00034(13) 0.0231(3) Uani 1 1 d
C8 C 0.07304(19) 0.14068(14) 0.12736(14) 0.0268(3) Uani 1 1 d
H8 H 0.0131 0.1432 0.0614 0.032 Uiso 1 1 calc
C24 C 0.6695(2) -0.00654(15) 0.30847(14) 0.0293(4) Uani 1 1 d
H24A H 0.7406 0.0390 0.2913 0.035 Uiso 1 1 calc
H24B H 0.6250 -0.0758 0.2463 0.035 Uiso 1 1 calc
C12 C 0.31450(17) 0.11511(12) 0.23733(13) 0.0211(3) Uani 1 1 d
C11 C 0.2504(2) 0.12904(14) 0.31892(14) 0.0267(3) Uani 1 1 d
H11 H 0.3082 0.1235 0.3843 0.032 Uiso 1 1 calc
C5 C 0.1606(2) 0.13448(15) -0.09952(14) 0.0285(4) Uani 1 1 d
H5 H 0.1098 0.0582 -0.1297 0.034 Uiso 1 1 calc
C2 C 0.3127(2) 0.35660(15) -0.00896(14) 0.0293(4) Uani 1 1 d
H2 H 0.3635 0.4329 0.0204 0.035 Uiso 1 1 calc
C3 C 0.2096(2) 0.32374(16) -0.10805(15) 0.0318(4) Uani 1 1 d
H3 H 0.1899 0.3786 -0.1444 0.038 Uiso 1 1 calc
C4 C 0.1350(2) 0.21287(16) -0.15520(14) 0.0322(4) Uani 1 1 d
H4 H 0.0676 0.1906 -0.2241 0.039 Uiso 1 1 calc
C14 C 0.6182(2) 0.48830(15) 0.22102(15) 0.0323(4) Uani 1 1 d
H14A H 0.6154 0.4868 0.1496 0.039 Uiso 1 1 calc
H14B H 0.7019 0.4467 0.2467 0.039 Uiso 1 1 calc
C21 C 0.6959(2) 0.13446(17) 0.52602(15) 0.0352(4) Uani 1 1 d
H21A H 0.7415 0.2040 0.5877 0.042 Uiso 1 1 calc
H21B H 0.6235 0.0907 0.5437 0.042 Uiso 1 1 calc
C15 C 0.6446(3) 0.61482(16) 0.29379(16) 0.0404(5) Uani 1 1 d
H15A H 0.7441 0.6495 0.3011 0.049 Uiso 1 1 calc
H15B H 0.5702 0.6597 0.2622 0.049 Uiso 1 1 calc
C23 C 0.7518(2) -0.04487(17) 0.40183(17) 0.0381(4) Uani 1 1 d
H23A H 0.6826 -0.0972 0.4141 0.046 Uiso 1 1 calc
H23B H 0.8335 -0.0887 0.3850 0.046 Uiso 1 1 calc
C28 C 0.7341(2) 0.28112(16) 0.00335(15) 0.0365(4) Uani 1 1 d
H28A H 0.7821 0.2703 0.0717 0.044 Uiso 1 1 calc
H28B H 0.6478 0.3247 0.0088 0.044 Uiso 1 1 calc
C29 C 0.0533(3) 0.4608(2) 0.3533(2) 0.0539(6) Uani 1 1 d
H29A H 0.1338 0.4152 0.3763 0.065 Uiso 1 1 calc
H29B H -0.0419 0.4189 0.3457 0.065 Uiso 1 1 calc
Li Li 0.4089(4) -0.0361(2) 0.0698(3) 0.0305(6) Uani 1 1 d
H1AL H 0.711(2) 0.2431(17) 0.2591(16) 0.030(5) Uiso 1 1 d
H2AL H 0.572(2) 0.0957(17) 0.0811(16) 0.031(5) Uiso 1 1 d

loop_
_atom_site_aniso_label
_atom_site_aniso_U_11
_atom_site_aniso_U_22
_atom_site_aniso_U_33
_atom_site_aniso_U_23
_atom_site_aniso_U_13
_atom_site_aniso_U_12
Cl1 0.0791(5) 0.0672(4) 0.0514(4) 0.0283(3) 0.0023(3) -0.0080(3)
Cl2 0.1259(8) 0.0596(4) 0.0842(6) -0.0111(4) 0.0412(6) -0.0389(5)
Al 0.0201(2) 0.0189(2) 0.0220(2) 0.00443(17) 0.00817(19) 0.00264(17)
O2 0.0494(8) 0.0238(6) 0.0304(7) 0.0040(5) 0.0184(6) -0.0024(5)
O1 0.0267(6) 0.0196(5) 0.0219(6) 0.0061(4) 0.0097(5) 0.0042(4)
N1 0.0240(7) 0.0172(6) 0.0218(7) 0.0038(5) 0.0052(5) 0.0010(5)
N2 0.0203(6) 0.0215(6) 0.0220(7) 0.0071(5) 0.0070(5) 0.0042(5)
C26 0.0449(11) 0.0323(9) 0.0402(11) 0.0169(8) 0.0098(9) -0.0001(8)
C25 0.0648(14) 0.0332(10) 0.0313(10) 0.0040(8) 0.0217(10) -0.0107(9)
C27 0.0411(11) 0.0281(9) 0.0385(11) 0.0081(8) 0.0085(9) -0.0015(8)
C22 0.0348(10) 0.0471(11) 0.0364(11) 0.0201(9) -0.0017(8) 0.0030(9)
C9 0.0231(8) 0.0305(9) 0.0444(11) 0.0110(8) 0.0164(8) 0.0049(7)
C17 0.0863(17) 0.0253(9) 0.0321(10) 0.0060(7) 0.0324(11) 0.0125(10)
C18 0.0584(13) 0.0230(8) 0.0305(9) 0.0077(7) 0.0250(9) 0.0091(8)
C16 0.0787(17) 0.0297(10) 0.0249(10) -0.0018(7) 0.0084(10) 0.0003(10)
C13 0.0295(8) 0.0177(7) 0.0229(8) 0.0046(6) 0.0089(7) 0.0035(6)
C19 0.0235(8) 0.0208(7) 0.0227(8) 0.0065(6) 0.0064(6) 0.0025(6)
C10 0.0318(9) 0.0289(8) 0.0371(10) 0.0082(7) 0.0212(8) 0.0048(7)
C1 0.0234(8) 0.0219(7) 0.0233(8) 0.0060(6) 0.0090(6) 0.0029(6)
C7 0.0229(7) 0.0172(6) 0.0236(8) 0.0050(5) 0.0092(6) 0.0009(5)
C20 0.0322(9) 0.0251(8) 0.0227(8) 0.0050(6) 0.0045(7) 0.0012(7)
C6 0.0256(8) 0.0224(7) 0.0225(8) 0.0076(6) 0.0085(6) 0.0043(6)
C8 0.0218(8) 0.0248(8) 0.0341(9) 0.0101(7) 0.0083(7) 0.0029(6)
C24 0.0279(9) 0.0295(8) 0.0297(9) 0.0096(7) 0.0073(7) 0.0082(7)
C12 0.0222(7) 0.0163(6) 0.0247(8) 0.0041(5) 0.0095(6) 0.0022(5)
C11 0.0289(8) 0.0262(8) 0.0256(8) 0.0060(6) 0.0121(7) 0.0030(6)
C5 0.0303(9) 0.0262(8) 0.0243(8) 0.0041(6) 0.0058(7) 0.0012(7)
C2 0.0335(9) 0.0268(8) 0.0290(9) 0.0118(7) 0.0087(7) 0.0018(7)
C3 0.0373(10) 0.0343(9) 0.0276(9) 0.0159(7) 0.0091(8) 0.0065(7)
C4 0.0349(10) 0.0374(9) 0.0216(8) 0.0093(7) 0.0046(7) 0.0045(8)
C14 0.0392(10) 0.0245(8) 0.0284(9) 0.0001(7) 0.0127(8) -0.0051(7)
C21 0.0398(10) 0.0375(10) 0.0235(9) 0.0101(7) 0.0025(8) -0.0018(8)
C15 0.0541(13) 0.0244(8) 0.0323(10) -0.0028(7) 0.0111(9) -0.0118(8)
C23 0.0375(10) 0.0375(10) 0.0403(11) 0.0184(8) 0.0063(9) 0.0133(8)
C28 0.0460(11) 0.0282(9) 0.0311(10) 0.0015(7) 0.0146(9) 0.0013(8)
C29 0.0564(15) 0.0472(12) 0.0507(14) 0.0152(10) 0.0061(12) -0.0016(11)
Li 0.0347(16) 0.0243(13) 0.0353(17) 0.0102(12) 0.0140(13) 0.0050(12)

loop_
_atom_type_symbol
_atom_type_description
_atom_type_scat_dispersion_real
_atom_type_scat_dispersion_imag
_atom_type_scat_source
C C 0.0033 0.0016 'International Tables Vol C Tables 4.2.6.8 and 6.1.1.4'
H H 0.0000 0.0000 'International Tables Vol C Tables 4.2.6.8 and 6.1.1.4'
N N 0.0061 0.0033 'International Tables Vol C Tables 4.2.6.8 and 6.1.1.4'
O O 0.0106 0.0060 'International Tables Vol C Tables 4.2.6.8 and 6.1.1.4'
Al Al 0.0645 0.0514 'International Tables Vol C Tables 4.2.6.8 and 6.1.1.4'
Cl Cl 0.1484 0.1585 'International Tables Vol C Tables 4.2.6.8 and 6.1.1.4'
Li Li -0.0003 0.0001 'International Tables Vol C Tables 4.2.6.8 and 6.1.1.4'

loop_
_geom_angle_atom_site_label_1
_geom_angle_atom_site_label_2
_geom_angle_atom_site_label_3
_geom_angle
_geom_angle_site_symmetry_1
_geom_angle_site_symmetry_3
N1 Al N2 114.42(6) . .
N1 Al Li 112.50(8) . .
N2 Al Li 56.25(7) . .
N1 Al H1AL 110.1(8) . .
N2 Al H1AL 110.2(7) . .
Li Al H1AL 136.9(7) . .
N1 Al H2AL 109.9(8) . .
N2 Al H2AL 102.8(7) . .
Li Al H2AL 49.4(7) . .
H1AL Al H2AL 109.1(10) . .
C28 O2 C25 108.98(13) . .
C28 O2 Li 125.21(14) . 2_655
C25 O2 Li 125.74(14) . 2_655
C7 O1 C6 115.28(12) . .
C7 O1 Li 108.43(13) . .
C6 O1 Li 135.14(13) . .
C1 N1 C13 116.22(13) . .
C1 N1 Al 120.64(10) . .
C13 N1 Al 122.72(11) . .
C12 N2 C19 115.43(12) . .
C12 N2 Al 114.84(10) . .
C19 N2 Al 120.19(10) . .
C12 N2 Li 96.80(12) . .
C19 N2 Li 121.56(12) . .
Al N2 Li 81.46(9) . .
C25 C26 C27 102.57(16) . .
C25 C26 H26A 111.3 . .
C27 C26 H26A 111.3 . .
C25 C26 H26B 111.3 . .
C27 C26 H26B 111.3 . .
H26A C26 H26B 109.2 . .
O2 C25 C26 106.71(15) . .
O2 C25 H25A 110.4 . .
C26 C25 H25A 110.4 . .
O2 C25 H25B 110.4 . .
C26 C25 H25B 110.4 . .
H25A C25 H25B 108.6 . .
C26 C27 C28 101.74(16) . .
C26 C27 H27A 111.4 . .
C28 C27 H27A 111.4 . .
C26 C27 H27B 111.4 . .
C28 C27 H27B 111.4 . .
H27A C27 H27B 109.3 . .
C21 C22 C23 111.35(17) . .
C21 C22 H22A 109.4 . .
C23 C22 H22A 109.4 . .
C21 C22 H22B 109.4 . .
C23 C22 H22B 109.4 . .
H22A C22 H22B 108.0 . .
C10 C9 C8 119.24(16) . .
C10 C9 H9 120.4 . .
C8 C9 H9 120.4 . .
C16 C17 C18 110.82(18) . .
C16 C17 H17A 109.5 . .
C18 C17 H17A 109.5 . .
C16 C17 H17B 109.5 . .
C18 C17 H17B 109.5 . .
H17A C17 H17B 108.1 . .
C13 C18 C17 110.03(14) . .
C13 C18 H18A 109.7 . .
C17 C18 H18A 109.7 . .
C13 C18 H18B 109.7 . .
C17 C18 H18B 109.7 . .
H18A C18 H18B 108.2 . .
C17 C16 C15 110.99(18) . .
C17 C16 H16A 109.4 . .
C15 C16 H16A 109.4 . .
C17 C16 H16B 109.4 . .
C15 C16 H16B 109.4 . .
H16A C16 H16B 108.0 . .
N1 C13 C18 110.17(13) . .
N1 C13 C14 113.70(13) . .
C18 C13 C14 110.55(15) . .
N1 C13 H13 107.4 . .
C18 C13 H13 107.4 . .
C14 C13 H13 107.4 . .
N2 C19 C24 110.71(13) . .
N2 C19 C20 114.40(13) . .
C24 C19 C20 109.67(14) . .
N2 C19 H19 107.2 . .
C24 C19 H19 107.2 . .
C20 C19 H19 107.2 . .
C9 C10 C11 121.67(16) . .
C9 C10 H10 119.2 . .
C11 C10 H10 119.2 . .
N1 C1 C6 119.35(14) . .
N1 C1 C2 125.74(14) . .
C6 C1 C2 114.91(15) . .
C8 C7 C12 123.93(15) . .
C8 C7 O1 121.38(15) . .
C12 C7 O1 114.55(13) . .
C21 C20 C19 111.18(14) . .
C21 C20 H20A 109.4 . .
C19 C20 H20A 109.4 . .
C21 C20 H20B 109.4 . .
C19 C20 H20B 109.4 . .
H20A C20 H20B 108.0 . .
C5 C6 C1 124.22(15) . .
C5 C6 O1 119.04(14) . .
C1 C6 O1 116.73(14) . .
C7 C8 C9 118.65(17) . .
C7 C8 H8 120.7 . .
C9 C8 H8 120.7 . .
C19 C24 C23 110.68(15) . .
C19 C24 H24A 109.5 . .
C23 C24 H24A 109.5 . .
C19 C24 H24B 109.5 . .
C23 C24 H24B 109.5 . .
H24A C24 H24B 108.1 . .
N2 C12 C7 117.56(13) . .
N2 C12 C11 126.77(15) . .
C7 C12 C11 115.66(15) . .
C10 C11 C12 120.74(17) . .
C10 C11 H11 119.6 . .
C12 C11 H11 119.6 . .
C6 C5 C4 119.19(16) . .
C6 C5 H5 120.4 . .
C4 C5 H5 120.4 . .
C3 C2 C1 121.36(16) . .
C3 C2 H2 119.3 . .
C1 C2 H2 119.3 . .
C4 C3 C2 121.53(16) . .
C4 C3 H3 119.2 . .
C2 C3 H3 119.2 . .
C3 C4 C5 118.72(16) . .
C3 C4 H4 120.6 . .
C5 C4 H4 120.6 . .
C13 C14 C15 112.07(15) . .
C13 C14 H14A 109.2 . .
C15 C14 H14A 109.2 . .
C13 C14 H14B 109.2 . .
C15 C14 H14B 109.2 . .
H14A C14 H14B 107.9 . .
C22 C21 C20 111.01(16) . .
C22 C21 H21A 109.4 . .
C20 C21 H21A 109.4 . .
C22 C21 H21B 109.4 . .
C20 C21 H21B 109.4 . .
H21A C21 H21B 108.0 . .
C16 C15 C14 111.30(16) . .
C16 C15 H15A 109.4 . .
C14 C15 H15A 109.4 . .
C16 C15 H15B 109.4 . .
C14 C15 H15B 109.4 . .
H15A C15 H15B 108.0 . .
C22 C23 C24 111.49(16) . .
C22 C23 H23A 109.3 . .
C24 C23 H23A 109.3 . .
C22 C23 H23B 109.3 . .
C24 C23 H23B 109.3 . .
H23A C23 H23B 108.0 . .
O2 C28 C27 105.01(15) . .
O2 C28 H28A 110.7 . .
C27 C28 H28A 110.7 . .
O2 C28 H28B 110.7 . .
C27 C28 H28B 110.7 . .
H28A C28 H28B 108.8 . .
Cl1 C29 Cl2 112.18(14) . .
Cl1 C29 H29A 109.2 . .
Cl2 C29 H29A 109.2 . .
Cl1 C29 H29B 109.2 . .
Cl2 C29 H29B 109.2 . .
H29A C29 H29B 107.9 . .
O2 Li O1 114.46(16) 2_655 .
O2 Li N2 102.47(14) 2_655 .
O1 Li N2 74.00(10) . .
O2 Li Al 144.64(16) 2_655 .
O1 Li Al 65.69(9) . .
N2 Li Al 42.28(6) . .
O2 Li H2AL 163.8(6) 2_655 .
O1 Li H2AL 80.4(6) . .
N2 Li H2AL 74.6(5) . .
Al Li H2AL 34.1(5) . .

loop_
_geom_bond_atom_site_label_1
_geom_bond_atom_site_label_2
_geom_bond_distance
_geom_bond_site_symmetry_2
Cl1 C29 1.747(3) .
Cl2 C29 1.747(3) .
Al N1 1.8630(14) .
Al N2 1.9096(14) .
Al Li 2.807(3) .
Al H1AL 1.55(2) .
Al H2AL 1.58(2) .
O2 C28 1.445(2) .
O2 C25 1.445(2) .
O2 Li 1.925(3) 2_655
O1 C7 1.4118(18) .
O1 C6 1.4136(19) .
O1 Li 2.009(3) .
N1 C1 1.382(2) .
N1 C13 1.4802(19) .
N2 C12 1.400(2) .
N2 C19 1.480(2) .
N2 Li 2.360(3) .
C26 C25 1.510(3) .
C26 C27 1.513(3) .
C26 H26A 0.9900 .
C26 H26B 0.9900 .
C25 H25A 0.9900 .
C25 H25B 0.9900 .
C27 C28 1.521(3) .
C27 H27A 0.9900 .
C27 H27B 0.9900 .
C22 C21 1.514(3) .
C22 C23 1.530(3) .
C22 H22A 0.9900 .
C22 H22B 0.9900 .
C9 C10 1.375(3) .
C9 C8 1.398(2) .
C9 H9 0.9500 .
C17 C16 1.515(4) .
C17 C18 1.529(2) .
C17 H17A 0.9900 .
C17 H17B 0.9900 .
C18 C13 1.524(2) .
C18 H18A 0.9900 .
C18 H18B 0.9900 .
C16 C15 1.525(3) .
C16 H16A 0.9900 .
C16 H16B 0.9900 .
C13 C14 1.530(2) .
C13 H13 1.0000 .
C19 C24 1.523(2) .
C19 C20 1.534(2) .
C19 H19 1.0000 .
C10 C11 1.391(2) .
C10 H10 0.9500 .
C1 C6 1.408(2) .
C1 C2 1.414(2) .
C7 C8 1.378(2) .
C7 C12 1.406(2) .
C20 C21 1.525(3) .
C20 H20A 0.9900 .
C20 H20B 0.9900 .
C6 C5 1.376(2) .
C8 H8 0.9500 .
C24 C23 1.536(3) .
C24 H24A 0.9900 .
C24 H24B 0.9900 .
C12 C11 1.408(2) .
C11 H11 0.9500 .
C5 C4 1.395(3) .
C5 H5 0.9500 .
C2 C3 1.388(3) .
C2 H2 0.9500 .
C3 C4 1.385(3) .
C3 H3 0.9500 .
C4 H4 0.9500 .
C14 C15 1.536(2) .
C14 H14A 0.9900 .
C14 H14B 0.9900 .
C21 H21A 0.9900 .
C21 H21B 0.9900 .
C15 H15A 0.9900 .
C15 H15B 0.9900 .
C23 H23A 0.9900 .
C23 H23B 0.9900 .
C28 H28A 0.9900 .
C28 H28B 0.9900 .
C29 H29A 0.9900 .
C29 H29B 0.9900 .
Li O2 1.925(3) 2_655
Li H2AL 2.15(2) .
